data_8104284
loop_
_publ_author_name
'Toraya, H.'
'Marumo, F.'
'Iwai, S.I.'
'Daimon, M.'
'Kondo, R.'

_publ_section_title
;
 The crystal structure of tetrasilicic potassium fluor mica, K Mg2.5 Si4
 O10 F2
;
_journal_name_full
;
Zeitschrift fuer Kristallographie, Kristallgeometrie, Kristallphysik, 
Kristallchemie (-144,1977)
;
_journal_page_first 42
_journal_page_last 52
_journal_volume 144
_journal_year 1976
_chemical_formula_sum 'F2 K0.88 Mg2.5 O10 Si4'
_chemical_name_systematic 'K0.88 Mg2.5 Si4 O10 F2'
_space_group_IT_number 12
_symmetry_space_group_name_Hall '-C 2y'
_symmetry_space_group_name_H-M 'C 1 2/m 1'
_cell_angle_alpha 90
_cell_angle_beta 99.89
_cell_angle_gamma 90
_cell_formula_units_Z 2
_cell_length_a 5.253
_cell_length_b 9.086
_cell_length_c 10.159
_cell_volume 477.671
_citation_journal_id_ASTM ZEKGAX
_cod_data_source_file Toraya_ZEKGAX_1976_625.cif
_cod_data_source_block F2K0.88Mg2.5O10Si4
_cod_original_cell_volume 477.6709
_cod_database_code 8104284

loop_
_symmetry_equiv_pos_as_xyz
x,y,z
-x,y,-z
-x,-y,-z
x,-y,z
x+1/2,y+1/2,z
-x+1/2,y+1/2,-z
-x+1/2,-y+1/2,-z
x+1/2,-y+1/2,z

loop_
_atom_site_label
_atom_site_type_symbol
_atom_site_fract_x
_atom_site_fract_y
_atom_site_fract_z
_atom_site_occupancy
_atom_site_U_iso_or_equiv
K1 K+1 0 0.5 0 0.884 0.0
O2 O-2 0.3088 0.2466 0.1666 1 0.0
O1 O-2 0.0476 0 0.1669 1 0.0
O3 O-2 0.1291 0.1667 0.3873 1 0.0
F1 F-1 0.6333 0 0.3978 1 0.0
Mg2 Mg+2 0 0.3336 0.5 0.852 0.0
Si1 Si+4 0.0757 0.16665 0.22724 1 0.0
Mg1 Mg+2 0 0 0.5 0.852 0.0
